data_4089572
loop_
_publ_author_name
'Gramigna, Kathryn M.'
'Oria, Jeremy V.'
'Mandell, Chelsea L.'
'Tiedemann, Margaret A.'
'Dougherty, William G.'
'Piro, Nicholas A.'
'Kassel, W. Scott'
'Chan, Benny C.'
'Diaconescu, Paula L.'
'Nataro, Chip'

_publ_section_title
;
 Palladium(II) and Platinum(II) Compounds of
 1,1&#x2032;-Bis(phosphino)metallocene (M = Fe, Ru) Ligands with
 Metal--Metal Interactions
;
_journal_issue 20
_journal_name_full Organometallics
_journal_page_first 5966
_journal_paper_doi 10.1021/om400494t
_journal_volume 32
_journal_year 2013
_chemical_formula_sum 'C26.5 H45 Cl8 Fe P2 Pd Sb'
_chemical_formula_weight 993.16
_space_group_crystal_system monoclinic
_space_group_IT_number 14
_space_group_name_Hall '-P 2ybc'
_space_group_name_H-M_alt 'P 1 21/c 1'
_atom_sites_solution_hydrogens geom
_audit_creation_method SHELXL-2013
_cell_angle_alpha 90
_cell_angle_beta 98.126(6)
_cell_angle_gamma 90
_cell_formula_units_Z 4
_cell_length_a 11.617(4)
_cell_length_b 17.131(6)
_cell_length_c 19.290(6)
_cell_measurement_reflns_used 845
_cell_measurement_temperature 296(2)
_cell_measurement_theta_max 16.05
_cell_measurement_theta_min 2.27
_cell_volume 3800(2)
_computing_cell_refinement 'Bruker SAINT'
_computing_data_collection 'Bruker APEX2'
_computing_data_reduction 'Bruker SAINT'
_computing_molecular_graphics 'Bruker SHELXTL'
_computing_publication_material 'Bruker SHELXTL'
_computing_structure_refinement 'SHELXL-2013 (Sheldrick, 2013)'
_computing_structure_solution 'SHELXS-97 (Sheldrick, 2008)'
_diffrn_ambient_temperature 296(2)
_diffrn_measured_fraction_theta_full 0.793
_diffrn_measured_fraction_theta_max 0.997
_diffrn_measurement_device_type 'Bruker APEX-II CCD'
_diffrn_measurement_method '\f and \w scans'
_diffrn_radiation_type MoK\a
_diffrn_radiation_wavelength 0.71073
_diffrn_reflns_av_R_equivalents 0.1051
_diffrn_reflns_Laue_measured_fraction_full 0.793
_diffrn_reflns_Laue_measured_fraction_max 0.997
_diffrn_reflns_limit_h_max 12
_diffrn_reflns_limit_h_min -12
_diffrn_reflns_limit_k_max 19
_diffrn_reflns_limit_k_min 0
_diffrn_reflns_limit_l_max 21
_diffrn_reflns_limit_l_min 0
_diffrn_reflns_number 10984
_diffrn_reflns_point_group_measured_fraction_full 0.793
_diffrn_reflns_point_group_measured_fraction_max 0.997
_diffrn_reflns_theta_full 25.242
_diffrn_reflns_theta_max 23.281
_diffrn_reflns_theta_min 1.597
_exptl_absorpt_coefficient_mu 2.215
_exptl_absorpt_correction_T_max 0.744894
_exptl_absorpt_correction_T_min 0.553388
_exptl_absorpt_correction_type multi-scan
_exptl_absorpt_process_details TWINABS
_exptl_crystal_colour brown
_exptl_crystal_density_diffrn 1.736
_exptl_crystal_density_meas ?
_exptl_crystal_description plate
_exptl_crystal_F_000 1972
_exptl_crystal_size_max 0.246
_exptl_crystal_size_mid 0.236
_exptl_crystal_size_min 0.074
_refine_diff_density_max 0.843
_refine_diff_density_min -0.608
_refine_diff_density_rms 0.131
_refine_ls_extinction_method none
_refine_ls_goodness_of_fit_ref 1.010
_refine_ls_hydrogen_treatment constr
_refine_ls_matrix_type full
_refine_ls_number_parameters 383
_refine_ls_number_reflns 5572
_refine_ls_number_restraints 1
_refine_ls_restrained_S_all 1.010
_refine_ls_R_factor_all 0.1109
_refine_ls_R_factor_gt 0.0506
_refine_ls_shift/su_max 0.001
_refine_ls_shift/su_mean 0.000
_refine_ls_structure_factor_coef Fsqd
_refine_ls_weighting_details
; 
 w=1/[\s^2^(Fo^2^)+(0.0439P)^2^] 
 where P=(Fo^2^+2Fc^2^)/3 
;
_refine_ls_weighting_scheme calc
_refine_ls_wR_factor_gt 0.0972
_refine_ls_wR_factor_ref 0.1180
_reflns_Friedel_coverage 0.000
_reflns_number_gt 3354
_reflns_number_total 5572
_reflns_threshold_expression 'I > 2\s(I)'
_cod_data_source_file om400494t_si_001.cif
_cod_data_source_block '[Pd(dtbpf)Cl]296KafterLT'
_cod_depositor_comments
;
The following automatic conversions were performed:

data item '_exptl_crystal_density_meas' value 'not measured' was
changed to '?' -- the value is perceived as not measured.

Automatic conversion script
Id: cif_fix_values 6909 2019-04-08 15:41:33Z antanas 
;
_cod_original_sg_symbol_H-M 'P 21/c'
_cod_original_formula_sum 'C26.50 H45 Cl8 Fe P2 Pd Sb'
_cod_database_code 4089572
_shelx_space_group_comment
; 
The symmetry employed for this shelxl refinement is uniquely defined 
by the following loop, which should always be used as a source of 
symmetry information in preference to the above space-group names. 
They are only intended as comments. 
;
_shelx_estimated_absorpt_t_min 0.612
_shelx_estimated_absorpt_t_max 0.853
_shelxl_version_number 2013-2

loop_
_space_group_symop_operation_xyz
'x, y, z'
'-x, y+1/2, -z+1/2'
'-x, -y, -z'
'x, -y-1/2, z-1/2'

loop_
_atom_site_label
_atom_site_type_symbol
_atom_site_fract_x
_atom_site_fract_y
_atom_site_fract_z
_atom_site_U_iso_or_equiv
_atom_site_adp_type
_atom_site_occupancy
_atom_site_site_symmetry_order
_atom_site_calc_flag
_atom_site_refinement_flags_posn
_atom_site_refinement_flags_adp
_atom_site_refinement_flags_occupancy
_atom_site_disorder_assembly
_atom_site_disorder_group
Pd1 Pd 1.28441(6) -0.15756(4) -0.17317(3) 0.0352(2) Uani 1 1 d . . . . .
Fe1 Fe 1.26869(12) -0.16819(7) -0.32616(6) 0.0438(4) Uani 1 1 d . . . . .
P1 P 1.1561(2) -0.25841(12) -0.19201(12) 0.0377(6) Uani 1 1 d . . . . .
P2 P 1.4041(2) -0.05656(13) -0.19087(12) 0.0386(6) Uani 1 1 d . . . . .
Cl10 Cl 1.2946(3) -0.14815(14) -0.05295(12) 0.0639(8) Uani 1 1 d . . . . .
C11 C 1.1915(9) -0.2647(5) -0.2790(4) 0.044(3) Uani 1 1 d . . . . .
C12 C 1.3080(10) -0.2794(5) -0.2934(5) 0.062(3) Uani 1 1 d . . . . .
H12 H 1.3711 -0.2904 -0.2595 0.074 Uiso 1 1 calc R U . . .
C13 C 1.3133(13) -0.2750(6) -0.3646(6) 0.082(4) Uani 1 1 d . . . . .
H13 H 1.3774 -0.2850 -0.3872 0.098 Uiso 1 1 calc R U . . .
C14 C 1.2017(14) -0.2523(6) -0.3956(5) 0.085(4) Uani 1 1 d . . . . .
H14 H 1.1802 -0.2438 -0.4433 0.102 Uiso 1 1 calc R U . . .
C15 C 1.1271(10) -0.2443(5) -0.3450(5) 0.059(3) Uani 1 1 d . . . . .
H15 H 1.0498 -0.2286 -0.3529 0.071 Uiso 1 1 calc R U . . .
C21 C 1.3527(8) -0.0654(5) -0.2822(4) 0.039(2) Uani 1 1 d . . . . .
C22 C 1.4076(9) -0.0952(5) -0.3385(5) 0.052(3) Uani 1 1 d . . . . .
H22 H 1.4847 -0.1112 -0.3350 0.063 Uiso 1 1 calc R U . . .
C23 C 1.3273(10) -0.0964(5) -0.3995(5) 0.060(3) Uani 1 1 d . . . . .
H23 H 1.3428 -0.1125 -0.4433 0.073 Uiso 1 1 calc R U . . .
C24 C 1.2207(10) -0.0699(5) -0.3845(5) 0.059(3) Uani 1 1 d . . . . .
H24 H 1.1534 -0.0648 -0.4166 0.071 Uiso 1 1 calc R U . . .
C25 C 1.2315(9) -0.0521(5) -0.3138(5) 0.052(3) Uani 1 1 d . . . . .
H25 H 1.1719 -0.0347 -0.2902 0.062 Uiso 1 1 calc R U . . .
C30 C 1.1893(10) -0.3571(5) -0.1523(5) 0.053(3) Uani 1 1 d . . . . .
C31 C 1.1402(11) -0.3657(6) -0.0842(5) 0.092(4) Uani 1 1 d . . . . .
H31A H 1.1597 -0.4162 -0.0646 0.138 Uiso 1 1 calc R U . . .
H31B H 1.0571 -0.3601 -0.0928 0.138 Uiso 1 1 calc R U . . .
H31C H 1.1725 -0.3261 -0.0520 0.138 Uiso 1 1 calc R U . . .
C32 C 1.1379(10) -0.4225(5) -0.2020(5) 0.076(4) Uani 1 1 d . . . . .
H32A H 1.1625 -0.4723 -0.1823 0.114 Uiso 1 1 calc R U . . .
H32B H 1.1646 -0.4164 -0.2465 0.114 Uiso 1 1 calc R U . . .
H32C H 1.0545 -0.4195 -0.2080 0.114 Uiso 1 1 calc R U . . .
C33 C 1.3203(10) -0.3666(6) -0.1378(6) 0.087(4) Uani 1 1 d . . . . .
H33A H 1.3518 -0.3305 -0.1019 0.131 Uiso 1 1 calc R U . . .
H33B H 1.3532 -0.3562 -0.1798 0.131 Uiso 1 1 calc R U . . .
H33C H 1.3390 -0.4190 -0.1225 0.131 Uiso 1 1 calc R U . . .
C40 C 1.0029(8) -0.2250(6) -0.1937(5) 0.056(3) Uani 1 1 d . . . . .
C41 C 0.9903(9) -0.1449(5) -0.2311(5) 0.068(3) Uani 1 1 d . . . . .
H41A H 0.9151 -0.1234 -0.2275 0.102 Uiso 1 1 calc R U . . .
H41B H 0.9985 -0.1515 -0.2796 0.102 Uiso 1 1 calc R U . . .
H41C H 1.0495 -0.1101 -0.2095 0.102 Uiso 1 1 calc R U . . .
C42 C 0.9785(10) -0.2114(6) -0.1201(6) 0.090(4) Uani 1 1 d . . . . .
H42A H 0.9111 -0.1788 -0.1211 0.135 Uiso 1 1 calc R U . . .
H42B H 1.0441 -0.1862 -0.0934 0.135 Uiso 1 1 calc R U . . .
H42C H 0.9646 -0.2605 -0.0988 0.135 Uiso 1 1 calc R U . . .
C43 C 0.9135(9) -0.2842(6) -0.2300(5) 0.078(3) Uani 1 1 d . . . . .
H43A H 0.9272 -0.2921 -0.2774 0.117 Uiso 1 1 calc R U . . .
H43B H 0.8363 -0.2643 -0.2299 0.117 Uiso 1 1 calc R U . . .
H43C H 0.9215 -0.3330 -0.2052 0.117 Uiso 1 1 calc R U . . .
C50 C 1.3684(9) 0.0457(5) -0.1649(5) 0.051(3) Uani 1 1 d . . . . .
C51 C 1.4284(12) 0.0630(6) -0.0914(5) 0.109(5) Uani 1 1 d . . . . .
H51A H 1.4010 0.1120 -0.0759 0.164 Uiso 1 1 calc R U . . .
H51B H 1.5109 0.0659 -0.0916 0.164 Uiso 1 1 calc R U . . .
H51C H 1.4114 0.0222 -0.0603 0.164 Uiso 1 1 calc R U . . .
C52 C 1.2392(10) 0.0498(6) -0.1609(6) 0.090(4) Uani 1 1 d . . . . .
H52A H 1.2216 0.0984 -0.1398 0.135 Uiso 1 1 calc R U . . .
H52B H 1.2174 0.0072 -0.1332 0.135 Uiso 1 1 calc R U . . .
H52C H 1.1967 0.0466 -0.2073 0.135 Uiso 1 1 calc R U . . .
C53 C 1.4008(12) 0.1051(5) -0.2167(6) 0.101(5) Uani 1 1 d . . . . .
H53A H 1.3564 0.0956 -0.2618 0.151 Uiso 1 1 calc R U . . .
H53B H 1.4822 0.1007 -0.2201 0.151 Uiso 1 1 calc R U . . .
H53C H 1.3845 0.1566 -0.2012 0.151 Uiso 1 1 calc R U . . .
C60 C 1.5633(8) -0.0831(6) -0.1739(5) 0.049(3) Uani 1 1 d . . . . .
C61 C 1.6043(9) -0.0786(6) -0.0953(5) 0.072(3) Uani 1 1 d . . . . .
H61A H 1.6753 -0.1076 -0.0842 0.108 Uiso 1 1 calc R U . . .
H61B H 1.5459 -0.1003 -0.0704 0.108 Uiso 1 1 calc R U . . .
H61C H 1.6177 -0.0250 -0.0818 0.108 Uiso 1 1 calc R U . . .
C62 C 1.6399(9) -0.0305(6) -0.2123(5) 0.075(3) Uani 1 1 d . . . . .
H62A H 1.6084 -0.0280 -0.2610 0.112 Uiso 1 1 calc R U . . .
H62B H 1.7172 -0.0516 -0.2075 0.112 Uiso 1 1 calc R U . . .
H62C H 1.6422 0.0209 -0.1925 0.112 Uiso 1 1 calc R U . . .
C63 C 1.5733(9) -0.1693(5) -0.1953(5) 0.065(3) Uani 1 1 d . . . . .
H63A H 1.5344 -0.2017 -0.1653 0.097 Uiso 1 1 calc R U . . .
H63B H 1.6538 -0.1837 -0.1910 0.097 Uiso 1 1 calc R U . . .
H63C H 1.5378 -0.1760 -0.2430 0.097 Uiso 1 1 calc R U . . .
Sb1 Sb 1.27603(6) 0.33631(3) -0.02499(3) 0.0442(2) Uani 1 1 d . . . . .
Cl1 Cl 1.2746(3) 0.34399(16) 0.09628(14) 0.0890(10) Uani 1 1 d . . . . .
Cl2 Cl 1.2803(3) 0.3290(2) -0.14683(14) 0.1054(12) Uani 1 1 d . . . . .
Cl3 Cl 1.4525(3) 0.26685(15) -0.00650(16) 0.0818(9) Uani 1 1 d . . . . .
Cl4 Cl 1.1695(3) 0.21873(14) -0.03200(15) 0.0752(9) Uani 1 1 d . . . . .
Cl5 Cl 1.0982(3) 0.40600(18) -0.04455(19) 0.1056(12) Uani 1 1 d . . . . .
Cl6 Cl 1.3799(3) 0.45313(14) -0.02233(16) 0.0815(9) Uani 1 1 d . . . . .
C1S C 0.927(3) 0.005(3) -0.0166(15) 0.133(17) Uani 0.5 1 d D . P A -1
H1S1 H 0.8674 -0.0350 -0.0247 0.160 Uiso 0.5 1 calc R U P A -1
H1S2 H 0.8923 0.0475 0.0061 0.160 Uiso 0.5 1 calc R U P A -1
Cl2S Cl 0.938(2) 0.0356(14) -0.0887(9) 0.197(7) Uani 0.5 1 d D . P A -1
Cl1S Cl 1.016(3) -0.029(2) 0.0404(13) 0.311(19) Uani 0.5 1 d D . P A -1

loop_
_atom_site_aniso_label
_atom_site_aniso_U_11
_atom_site_aniso_U_22
_atom_site_aniso_U_33
_atom_site_aniso_U_23
_atom_site_aniso_U_13
_atom_site_aniso_U_12
Pd1 0.0380(4) 0.0367(4) 0.0321(4) 0.0024(3) 0.0093(3) 0.0003(4)
Fe1 0.0557(9) 0.0441(8) 0.0337(8) 0.0049(7) 0.0135(7) -0.0009(7)
P1 0.0446(16) 0.0362(14) 0.0328(14) 0.0028(11) 0.0075(12) -0.0049(13)
P2 0.0397(16) 0.0393(14) 0.0366(15) 0.0057(11) 0.0048(12) -0.0029(13)
Cl10 0.080(2) 0.0802(19) 0.0326(14) -0.0031(13) 0.0135(14) -0.0057(17)
C11 0.066(8) 0.031(5) 0.034(6) -0.005(4) 0.001(5) -0.006(5)
C12 0.082(9) 0.047(6) 0.063(8) 0.000(5) 0.038(7) 0.026(6)
C13 0.133(13) 0.062(8) 0.060(9) -0.015(7) 0.048(9) 0.016(8)
C14 0.173(15) 0.053(8) 0.032(7) -0.006(6) 0.021(9) -0.030(9)
C15 0.070(8) 0.055(7) 0.050(7) 0.005(5) -0.003(6) -0.023(6)
C21 0.046(7) 0.036(5) 0.035(6) 0.008(4) 0.005(5) -0.005(5)
C22 0.043(6) 0.065(7) 0.047(7) 0.008(5) -0.001(6) -0.005(6)
C23 0.071(9) 0.060(7) 0.052(7) 0.021(6) 0.012(7) -0.016(7)
C24 0.063(8) 0.061(7) 0.052(7) 0.017(5) 0.007(6) -0.005(6)
C25 0.061(8) 0.048(6) 0.048(7) 0.013(5) 0.013(6) 0.002(6)
C30 0.073(8) 0.040(6) 0.046(6) 0.015(5) 0.007(6) 0.000(6)
C31 0.157(14) 0.076(8) 0.051(7) 0.034(6) 0.048(8) 0.015(8)
C32 0.105(10) 0.036(6) 0.087(9) -0.004(6) 0.012(8) -0.001(7)
C33 0.099(11) 0.055(7) 0.102(10) 0.032(6) -0.005(8) 0.024(7)
C40 0.037(6) 0.064(7) 0.068(8) 0.000(6) 0.014(6) -0.011(6)
C41 0.051(7) 0.056(7) 0.093(9) -0.009(6) 0.001(6) 0.006(6)
C42 0.069(9) 0.097(9) 0.116(11) -0.018(8) 0.054(8) -0.001(7)
C43 0.057(8) 0.085(8) 0.088(9) -0.002(7) 0.000(7) -0.016(7)
C50 0.070(8) 0.024(5) 0.056(7) -0.004(5) 0.002(6) -0.004(5)
C51 0.178(16) 0.079(8) 0.058(8) -0.033(7) -0.026(9) 0.018(10)
C52 0.084(10) 0.070(8) 0.123(11) -0.015(7) 0.039(9) 0.020(7)
C53 0.153(14) 0.026(6) 0.130(11) 0.018(6) 0.044(10) 0.001(7)
C60 0.040(6) 0.062(7) 0.047(7) 0.017(5) 0.012(5) -0.008(5)
C61 0.072(8) 0.090(8) 0.052(8) 0.019(6) 0.001(6) 0.003(7)
C62 0.062(8) 0.087(8) 0.079(8) 0.013(6) 0.024(7) -0.005(7)
C63 0.050(7) 0.068(8) 0.079(8) 0.021(6) 0.018(6) 0.015(6)
Sb1 0.0432(4) 0.0450(4) 0.0446(4) 0.0007(3) 0.0076(3) -0.0050(4)
Cl1 0.117(3) 0.097(2) 0.0579(19) -0.0122(16) 0.0268(18) -0.023(2)
Cl2 0.103(3) 0.167(3) 0.0476(18) -0.0013(19) 0.0152(18) -0.043(3)
Cl3 0.060(2) 0.0655(18) 0.119(3) 0.0000(17) 0.0087(18) 0.0125(16)
Cl4 0.077(2) 0.0598(17) 0.093(2) -0.0137(15) 0.0267(18) -0.0286(17)
Cl5 0.053(2) 0.089(2) 0.172(4) 0.023(2) 0.009(2) 0.0165(18)
Cl6 0.075(2) 0.0464(16) 0.124(3) 0.0042(16) 0.019(2) -0.0166(16)
C1S 0.035(19) 0.22(4) 0.15(4) 0.10(3) 0.021(19) 0.02(2)
Cl2S 0.182(14) 0.201(13) 0.212(19) -0.023(14) 0.041(15) 0.007(11)
Cl1S 0.39(6) 0.30(3) 0.27(3) 0.03(2) 0.14(4) -0.06(3)

loop_
_atom_type_symbol
_atom_type_description
_atom_type_scat_dispersion_real
_atom_type_scat_dispersion_imag
_atom_type_scat_source
C C 0.0033 0.0016 'International Tables Vol C Tables 4.2.6.8 and 6.1.1.4'
H H 0.0000 0.0000 'International Tables Vol C Tables 4.2.6.8 and 6.1.1.4'
P P 0.1023 0.0942 'International Tables Vol C Tables 4.2.6.8 and 6.1.1.4'
Cl Cl 0.1484 0.1585 'International Tables Vol C Tables 4.2.6.8 and 6.1.1.4'
Fe Fe 0.3463 0.8444 'International Tables Vol C Tables 4.2.6.8 and 6.1.1.4'
Pd Pd -0.9988 1.0072 'International Tables Vol C Tables 4.2.6.8 and 6.1.1.4'
Sb Sb -0.5866 1.5461 'International Tables Vol C Tables 4.2.6.8 and 6.1.1.4'

loop_
_geom_angle_atom_site_label_1
_geom_angle_atom_site_label_2
_geom_angle_atom_site_label_3
_geom_angle
P2 Pd1 P1 162.37(9)
P2 Pd1 Cl10 98.73(9)
P1 Pd1 Cl10 98.78(9)
P2 Pd1 Fe1 81.31(7)
P1 Pd1 Fe1 81.15(6)
Cl10 Pd1 Fe1 179.24(8)
C12 Fe1 C14 65.9(4)
C12 Fe1 C25 155.4(4)
C14 Fe1 C25 133.7(5)
C12 Fe1 C24 164.9(4)
C14 Fe1 C24 99.8(4)
C25 Fe1 C24 39.4(3)
C12 Fe1 C23 133.5(4)
C14 Fe1 C23 95.9(4)
C25 Fe1 C23 66.3(4)
C24 Fe1 C23 39.4(4)
C12 Fe1 C13 39.4(3)
C14 Fe1 C13 39.9(4)
C25 Fe1 C13 164.8(4)
C24 Fe1 C13 126.2(4)
C23 Fe1 C13 99.1(4)
C12 Fe1 C22 117.0(4)
C14 Fe1 C22 125.3(5)
C25 Fe1 C22 67.1(4)
C24 Fe1 C22 66.4(4)
C23 Fe1 C22 39.3(3)
C13 Fe1 C22 104.7(5)
C12 Fe1 C15 66.9(4)
C14 Fe1 C15 39.6(4)
C25 Fe1 C15 116.8(4)
C24 Fe1 C15 105.7(4)
C23 Fe1 C15 125.6(4)
C13 Fe1 C15 67.4(5)
C22 Fe1 C15 163.5(4)
C12 Fe1 C21 125.4(4)
C14 Fe1 C21 162.5(4)
C25 Fe1 C21 41.1(3)
C24 Fe1 C21 67.4(4)
C23 Fe1 C21 66.6(4)
C13 Fe1 C21 138.6(5)
C22 Fe1 C21 39.7(3)
C15 Fe1 C21 152.8(4)
C12 Fe1 C11 40.2(3)
C14 Fe1 C11 65.9(4)
C25 Fe1 C11 126.1(4)
C24 Fe1 C11 140.0(4)
C23 Fe1 C11 161.8(4)
C13 Fe1 C11 67.1(4)
C22 Fe1 C11 152.8(4)
C15 Fe1 C11 39.3(3)
C21 Fe1 C11 131.6(3)
C12 Fe1 Pd1 76.5(3)
C14 Fe1 Pd1 131.7(3)
C25 Fe1 Pd1 78.9(3)
C24 Fe1 Pd1 118.2(3)
C23 Fe1 Pd1 132.3(3)
C13 Fe1 Pd1 115.6(3)
C22 Fe1 Pd1 98.0(3)
C15 Fe1 Pd1 98.5(3)
C21 Fe1 Pd1 65.7(2)
C11 Fe1 Pd1 65.9(2)
C11 P1 C40 110.4(5)
C11 P1 C30 105.6(4)
C40 P1 C30 115.1(5)
C11 P1 Pd1 87.9(3)
C40 P1 Pd1 111.8(3)
C30 P1 Pd1 121.8(3)
C21 P2 C50 106.6(4)
C21 P2 C60 109.5(4)
C50 P2 C60 115.1(5)
C21 P2 Pd1 87.5(3)
C50 P2 Pd1 120.3(3)
C60 P2 Pd1 113.3(3)
C15 C11 C12 105.0(9)
C15 C11 P1 131.5(8)
C12 C11 P1 122.6(7)
C15 C11 Fe1 68.3(5)
C12 C11 Fe1 66.0(5)
P1 C11 Fe1 121.2(4)
C13 C12 C11 110.8(10)
C13 C12 Fe1 71.4(6)
C11 C12 Fe1 73.8(5)
C12 C13 C14 105.7(11)
C12 C13 Fe1 69.2(5)
C14 C13 Fe1 69.2(6)
C15 C14 C13 110.8(10)
C15 C14 Fe1 71.9(6)
C13 C14 Fe1 70.9(7)
C14 C15 C11 107.4(11)
C14 C15 Fe1 68.5(6)
C11 C15 Fe1 72.4(5)
C22 C21 C25 104.1(8)
C22 C21 P2 131.1(8)
C25 C21 P2 124.2(7)
C22 C21 Fe1 68.3(5)
C25 C21 Fe1 66.7(5)
P2 C21 Fe1 122.3(4)
C23 C22 C21 109.3(9)
C23 C22 Fe1 69.6(6)
C21 C22 Fe1 72.0(5)
C24 C23 C22 109.2(10)
C24 C23 Fe1 70.2(6)
C22 C23 Fe1 71.1(5)
C25 C24 C23 108.5(10)
C25 C24 Fe1 70.2(5)
C23 C24 Fe1 70.4(6)
C24 C25 C21 108.7(9)
C24 C25 Fe1 70.4(5)
C21 C25 Fe1 72.2(5)
C31 C30 C33 108.8(9)
C31 C30 C32 108.0(9)
C33 C30 C32 109.1(9)
C31 C30 P1 111.2(7)
C33 C30 P1 108.3(7)
C32 C30 P1 111.3(6)
C42 C40 C43 108.9(8)
C42 C40 C41 106.5(8)
C43 C40 C41 110.9(8)
C42 C40 P1 109.8(7)
C43 C40 P1 112.7(7)
C41 C40 P1 107.9(6)
C53 C50 C52 110.1(9)
C53 C50 C51 111.2(9)
C52 C50 C51 105.8(9)
C53 C50 P2 111.4(7)
C52 C50 P2 108.3(7)
C51 C50 P2 109.9(7)
C61 C60 C62 109.3(8)
C61 C60 C63 106.8(7)
C62 C60 C63 111.3(8)
C61 C60 P2 108.7(7)
C62 C60 P2 113.4(6)
C63 C60 P2 107.0(7)
Cl6 Sb1 Cl1 90.37(11)
Cl6 Sb1 Cl3 89.64(10)
Cl1 Sb1 Cl3 90.34(12)
Cl6 Sb1 Cl4 177.98(11)
Cl1 Sb1 Cl4 91.58(10)
Cl3 Sb1 Cl4 90.88(10)
Cl6 Sb1 Cl2 89.06(11)
Cl1 Sb1 Cl2 179.18(12)
Cl3 Sb1 Cl2 89.06(12)
Cl4 Sb1 Cl2 89.00(10)
Cl6 Sb1 Cl5 90.46(11)
Cl1 Sb1 Cl5 90.10(13)
Cl3 Sb1 Cl5 179.55(12)
Cl4 Sb1 Cl5 89.01(11)
Cl2 Sb1 Cl5 90.50(13)
Cl2S C1S Cl1S 132(3)

loop_
_geom_bond_atom_site_label_1
_geom_bond_atom_site_label_2
_geom_bond_distance
Pd1 P2 2.275(2)
Pd1 P1 2.277(2)
Pd1 Cl10 2.311(2)
Pd1 Fe1 2.9367(17)
Fe1 C12 2.039(9)
Fe1 C14 2.045(10)
Fe1 C25 2.056(9)
Fe1 C24 2.058(9)
Fe1 C23 2.061(9)
Fe1 C13 2.068(10)
Fe1 C22 2.081(9)
Fe1 C15 2.090(9)
Fe1 C21 2.130(8)
Fe1 C11 2.143(9)
P1 C11 1.787(9)
P1 C40 1.865(10)
P1 C30 1.874(9)
P2 C21 1.785(8)
P2 C50 1.884(9)
P2 C60 1.888(10)
C11 C15 1.425(11)
C11 C12 1.442(13)
C12 C13 1.385(12)
C13 C14 1.403(16)
C14 C15 1.401(14)
C21 C22 1.429(11)
C21 C25 1.471(12)
C22 C23 1.394(12)
C23 C24 1.387(13)
C24 C25 1.387(11)
C30 C31 1.511(12)
C30 C33 1.517(14)
C30 C32 1.538(12)
C40 C42 1.505(12)
C40 C43 1.546(12)
C40 C41 1.548(12)
C50 C53 1.511(12)
C50 C52 1.515(14)
C50 C51 1.518(12)
C60 C61 1.526(11)
C60 C62 1.528(11)
C60 C63 1.542(11)
Sb1 Cl6 2.334(3)
Sb1 Cl1 2.345(3)
Sb1 Cl3 2.353(3)
Sb1 Cl4 2.358(3)
Sb1 Cl2 2.361(3)
Sb1 Cl5 2.369(3)
C1S Cl2S 1.51(3)
C1S Cl1S 1.51(2)
